data_7702228
loop_
_publ_author_name
'Zain Aldin, Mohammed'
'Maho, Anthony'
'Zaragoza, Guillermo'
'Demonceau, Albert'
'Delaude, Lionel'

_publ_section_title
;
 Synthesis, characterization, and catalytic evaluation of
 ruthenium-diphosphine complexes bearing xanthate ligands.
;
_journal_issue 39
_journal_name_full 'Dalton transactions (Cambridge, England : 2003)'
_journal_page_first 13926
_journal_page_last 13938
_journal_paper_doi 10.1039/c8dt02838a
_journal_volume 47
_journal_year 2018
_chemical_absolute_configuration ad
_chemical_formula_moiety '2(C33 H36 O2 P2 Ru S4), C H2 Cl2'
_chemical_formula_sum 'C67 H74 Cl2 O4 P4 Ru2 S8'
_chemical_formula_weight 1596.66
_space_group_crystal_system orthorhombic
_space_group_IT_number 41
_space_group_name_Hall 'A 2 -2ab'
_space_group_name_H-M_alt 'A e a 2'
_atom_sites_solution_hydrogens geom
_audit_block_doi 10.5517/ccdc.csd.cc20846n
_audit_conform_dict_location ftp://ftp.iucr.org/pub/cif_core.dic
_audit_conform_dict_name cif_core.dic
_audit_conform_dict_version 2.4.3
_audit_creation_date 2018-04-09T17:14:10-00:00
_audit_creation_method 'WinGX routine CIF_UPDATE'
_audit_update_record
;
2018-07-10 deposited with the CCDC.
2018-09-05 downloaded from the CCDC.
;
_cell_angle_alpha 90
_cell_angle_beta 90
_cell_angle_gamma 90
_cell_formula_units_Z 4
_cell_length_a 20.1261(7)
_cell_length_b 21.5909(8)
_cell_length_c 16.4408(7)
_cell_measurement_reflns_used 1974
_cell_measurement_temperature 100(2)
_cell_measurement_theta_max 21.09
_cell_measurement_theta_min 2.60
_cell_measurement_wavelength 0.71073
_cell_volume 7144.2(5)
_computing_cell_refinement 'APPEX2v2014.11-0 (BRUKER AXS, 2005)'
_computing_data_collection 'APPEX2v2014.11-0 (BRUKER AXS, 2005)'
_computing_data_reduction 'APPEX2v2014.11-0 (BRUKER AXS, 2005)'
_computing_molecular_graphics 'Ortep for Windows (Farrugia, 2012)'
_computing_publication_material 'WinGX publication routines (Farrugia, 2012)'
_computing_structure_refinement 'SHELXL-2018/3 (Sheldrick, 2018)'
_computing_structure_solution 'SIR-2014 (Burla et al., 2014)'
_diffrn_ambient_temperature 100(2)
_diffrn_measured_fraction_theta_full 1
_diffrn_measured_fraction_theta_max 1
_diffrn_measurement_device 'four-circle diffractometer'
_diffrn_measurement_device_type 'BRUKER APPEX-II CCD'
_diffrn_measurement_method 'omega and phi scans'
_diffrn_radiation_monochromator graphite
_diffrn_radiation_probe x-ray
_diffrn_radiation_source 'fine-focus sealed tube'
_diffrn_radiation_type MoK\a
_diffrn_radiation_wavelength 0.7107
_diffrn_reflns_av_R_equivalents 0.0947
_diffrn_reflns_av_unetI/netI 0.0749
_diffrn_reflns_Laue_measured_fraction_full 1
_diffrn_reflns_Laue_measured_fraction_max 1
_diffrn_reflns_limit_h_max 25
_diffrn_reflns_limit_h_min -25
_diffrn_reflns_limit_k_max 26
_diffrn_reflns_limit_k_min -26
_diffrn_reflns_limit_l_max 19
_diffrn_reflns_limit_l_min -20
_diffrn_reflns_number 36877
_diffrn_reflns_point_group_measured_fraction_full 0.959
_diffrn_reflns_point_group_measured_fraction_max 0.957
_diffrn_reflns_theta_full 25.242
_diffrn_reflns_theta_max 26.371
_diffrn_reflns_theta_min 1.857
_exptl_absorpt_coefficient_mu 0.867
_exptl_absorpt_correction_T_max 0.9010
_exptl_absorpt_correction_T_min 0.7389
_exptl_absorpt_correction_type multi-scan
_exptl_absorpt_process_details 'BRUKER SADABS-2014/5'
_exptl_crystal_colour yellow
_exptl_crystal_density_diffrn 1.484
_exptl_crystal_density_method 'not measured'
_exptl_crystal_description Prism
_exptl_crystal_F_000 3272
_exptl_crystal_size_max 0.4
_exptl_crystal_size_mid 0.1
_exptl_crystal_size_min 0.04
_refine_diff_density_max 0.736
_refine_diff_density_min -0.735
_refine_diff_density_rms 0.103
_refine_ls_abs_structure_details
;
 Refined as an inversion twin.
;
_refine_ls_abs_structure_Flack 0.32(5)
_refine_ls_extinction_method none
_refine_ls_goodness_of_fit_ref 1.012
_refine_ls_hydrogen_treatment constr
_refine_ls_matrix_type full
_refine_ls_number_constraints 0
_refine_ls_number_parameters 435
_refine_ls_number_reflns 6994
_refine_ls_number_restraints 13
_refine_ls_restrained_S_all 1.012
_refine_ls_R_factor_all 0.0689
_refine_ls_R_factor_gt 0.0449
_refine_ls_shift/su_max 0.008
_refine_ls_shift/su_mean 0
_refine_ls_structure_factor_coef Fsqd
_refine_ls_weighting_details 'w=1/[\s^2^(Fo^2^)+(0.0507P)^2^] where P=(Fo^2^+2Fc^2^)/3'
_refine_ls_weighting_scheme calc
_refine_ls_wR_factor_gt 0.092
_refine_ls_wR_factor_ref 0.1025
_reflns_Friedel_coverage 0.846
_reflns_Friedel_fraction_full 0.915
_reflns_Friedel_fraction_max 0.912
_reflns_number_gt 5489
_reflns_number_total 6994
_reflns_threshold_expression 'I > 2\s(I)'
_cod_data_source_file c8dt02838a2.cif
_cod_data_source_block Ru(SSCOEt)2(dppp)
_cod_original_sg_symbol_Hall 'A 2 -2ac'
_cod_original_sg_symbol_H-M 'A b a 2'
_cod_database_code 7702228
_shelx_estimated_absorpt_t_min 0.723
_shelx_estimated_absorpt_t_max 0.966

loop_
_space_group_symop_operation_xyz
'x, y, z'
'-x+1/2, y+1/2, z'
'x+1/2, -y+1/2, z'
'-x, -y, z'
'x, y+1/2, z+1/2'
'-x+1/2, y+1, z+1/2'
'x+1/2, -y+1, z+1/2'
'-x, -y+1/2, z+1/2'

loop_
_atom_site_label
_atom_site_type_symbol
_atom_site_fract_x
_atom_site_fract_y
_atom_site_fract_z
_atom_site_U_iso_or_equiv
_atom_site_adp_type
_atom_site_occupancy
_atom_site_site_symmetry_order
_atom_site_calc_flag
_atom_site_refinement_flags_posn
_atom_site_refinement_flags_adp
_atom_site_refinement_flags_occupancy
_atom_site_disorder_assembly
_atom_site_disorder_group
Ru1 Ru 0.20901(2) 0.23324(2) 0.02760(4) 0.01761(14) Uani 1 1 d . . . . .
S1 S 0.18055(10) 0.33462(9) 0.07763(14) 0.0217(5) Uani 1 1 d . . . . .
S2 S 0.19598(9) 0.30283(10) -0.09014(13) 0.0251(5) Uani 1 1 d . . . . .
C1 C 0.1783(4) 0.3575(4) -0.0222(6) 0.025(2) Uani 1 1 d . . . . .
O1 O 0.1624(3) 0.4164(3) -0.0383(4) 0.0365(16) Uani 1 1 d . . . . .
C2 C 0.1628(7) 0.4323(5) -0.1265(8) 0.030(3) Uani 0.784(16) 1 d . . P A 1
H2A H 0.13001 0.406826 -0.156403 0.036 Uiso 0.784(16) 1 calc R U P A 1
H2B H 0.207346 0.425109 -0.150179 0.036 Uiso 0.784(16) 1 calc R U P A 1
C3 C 0.1447(8) 0.4997(5) -0.1314(10) 0.047(4) Uani 0.784(16) 1 d . . P A 1
H3A H 0.176016 0.523966 -0.098716 0.071 Uiso 0.784(16) 1 calc R U P A 1
H3B H 0.099572 0.505655 -0.110526 0.071 Uiso 0.784(16) 1 calc R U P A 1
H3C H 0.1468 0.513385 -0.188174 0.071 Uiso 0.784(16) 1 calc R U P A 1
C2B C 0.183(2) 0.454(3) -0.101(3) 0.034(2) Uani 0.216(16) 1 d . . P A 2
H2C H 0.212986 0.430708 -0.138208 0.041 Uiso 0.216(16) 1 calc R U P A 2
H2D H 0.205862 0.490756 -0.080789 0.041 Uiso 0.216(16) 1 calc R U P A 2
C3B C 0.118(2) 0.472(3) -0.146(3) 0.039(2) Uani 0.216(16) 1 d . . P A 2
H3D H 0.089438 0.495372 -0.109507 0.059 Uiso 0.216(16) 1 calc R U P A 2
H3E H 0.094899 0.434224 -0.164112 0.059 Uiso 0.216(16) 1 calc R U P A 2
H3F H 0.129136 0.497183 -0.193814 0.059 Uiso 0.216(16) 1 calc R U P A 2
S3 S 0.22345(9) 0.14589(10) -0.05971(14) 0.0241(5) Uani 1 1 d . . . . .
S4 S 0.09745(9) 0.19476(10) -0.01273(14) 0.0242(5) Uani 1 1 d . . . . .
C4 C 0.1401(4) 0.1462(4) -0.0744(5) 0.0236(18) Uani 1 1 d . . . . .
O2 O 0.1148(3) 0.1104(3) -0.1320(4) 0.0296(14) Uani 1 1 d . . . . .
C5 C 0.0445(4) 0.1184(4) -0.1527(6) 0.034(2) Uani 1 1 d . . . . .
H5A H 0.032798 0.162887 -0.155064 0.041 Uiso 1 1 calc R U . . .
H5B H 0.015803 0.097913 -0.111783 0.041 Uiso 1 1 calc R U . . .
C6 C 0.0362(4) 0.0885(4) -0.2350(6) 0.039(2) Uani 1 1 d . . . . .
H6A H 0.04085 0.04346 -0.229719 0.059 Uiso 1 1 calc R U . . .
H6B H 0.070208 0.104254 -0.272255 0.059 Uiso 1 1 calc R U . . .
H6C H -0.008009 0.098231 -0.256626 0.059 Uiso 1 1 calc R U . . .
P1 P 0.31814(9) 0.25574(9) 0.04382(13) 0.0194(5) Uani 1 1 d . . . . .
C7 C 0.3417(4) 0.2861(4) 0.1448(5) 0.0221(18) Uani 1 1 d . . . . .
H7A H 0.389643 0.296513 0.144752 0.027 Uiso 1 1 calc R U . . .
H7B H 0.31652 0.324516 0.15587 0.027 Uiso 1 1 calc R U . . .
C8 C 0.3278(4) 0.2388(4) 0.2123(5) 0.0256(19) Uani 1 1 d . . . . .
H8A H 0.346463 0.198225 0.196095 0.031 Uiso 1 1 calc R U . . .
H8B H 0.350701 0.25217 0.262567 0.031 Uiso 1 1 calc R U . . .
C9 C 0.2538(4) 0.2310(4) 0.2303(5) 0.0228(18) Uani 1 1 d . . . . .
H9A H 0.234255 0.272671 0.237897 0.027 Uiso 1 1 calc R U . . .
H9B H 0.249291 0.208593 0.28252 0.027 Uiso 1 1 calc R U . . .
C10 C 0.3484(4) 0.3149(4) -0.0266(5) 0.0221(18) Uani 1 1 d . . . . .
C11 C 0.3485(4) 0.3768(4) -0.0068(6) 0.033(2) Uani 1 1 d . . . . .
H11 H 0.338934 0.388411 0.047735 0.04 Uiso 1 1 calc R U . . .
C12 C 0.3617(5) 0.4222(4) -0.0623(7) 0.045(3) Uani 1 1 d . . . . .
H12 H 0.36178 0.464401 -0.046025 0.054 Uiso 1 1 calc R U . . .
C13 C 0.3749(4) 0.4066(4) -0.1425(7) 0.037(2) Uani 1 1 d . . . . .
H13 H 0.383275 0.437934 -0.181816 0.045 Uiso 1 1 calc R U . . .
C14 C 0.3757(4) 0.3449(4) -0.1643(6) 0.030(2) Uani 1 1 d . . . . .
H14 H 0.385883 0.333468 -0.218673 0.036 Uiso 1 1 calc R U . . .
C15 C 0.3616(4) 0.2994(4) -0.1070(6) 0.028(2) Uani 1 1 d . . . . .
H15 H 0.361045 0.257121 -0.123057 0.034 Uiso 1 1 calc R U . . .
C16 C 0.3818(3) 0.1943(3) 0.0340(6) 0.0185(15) Uani 1 1 d . . . . .
C17 C 0.4480(3) 0.2104(3) 0.0224(6) 0.0239(17) Uani 1 1 d . . . . .
H17 H 0.459692 0.252607 0.014726 0.029 Uiso 1 1 calc R U . . .
C18 C 0.4971(3) 0.1656(4) 0.0220(6) 0.0275(18) Uani 1 1 d . . . . .
H18 H 0.542275 0.177217 0.015308 0.033 Uiso 1 1 calc R U . . .
C19 C 0.4802(4) 0.1037(3) 0.0313(7) 0.0299(17) Uani 1 1 d . . . . .
H19 H 0.513656 0.072697 0.029496 0.036 Uiso 1 1 calc R U . . .
C20 C 0.4147(4) 0.0874(3) 0.0431(5) 0.0264(19) Uani 1 1 d . . . . .
H20 H 0.40306 0.045226 0.051643 0.032 Uiso 1 1 calc R U . . .
C21 C 0.3653(4) 0.1329(3) 0.0425(5) 0.0238(19) Uani 1 1 d . . . . .
H21 H 0.320024 0.121332 0.048071 0.029 Uiso 1 1 calc R U . . .
C22 C 0.2300(6) 0.1105(8) 0.1675(12) 0.020(3) Uani 0.784(16) 1 d . U P A 1
C23 C 0.2045(7) 0.0651(7) 0.1150(10) 0.032(3) Uani 0.784(16) 1 d . . P A 1
H23 H 0.173736 0.076339 0.073773 0.038 Uiso 0.784(16) 1 calc R U P A 1
C24 C 0.2241(8) 0.0039(6) 0.1232(10) 0.046(4) Uani 0.784(16) 1 d . . P A 1
H24 H 0.207267 -0.026009 0.086052 0.055 Uiso 0.784(16) 1 calc R U P A 1
C25 C 0.2670(9) -0.0149(7) 0.1833(10) 0.045(4) Uani 0.784(16) 1 d . . P A 1
H25 H 0.279657 -0.057156 0.188434 0.054 Uiso 0.784(16) 1 calc R U P A 1
C26 C 0.2908(7) 0.0287(6) 0.2352(9) 0.028(3) Uani 0.784(16) 1 d . . P A 1
H26 H 0.320024 0.016533 0.277644 0.033 Uiso 0.784(16) 1 calc R U P A 1
C27 C 0.2734(8) 0.0909(7) 0.2276(10) 0.023(3) Uani 0.784(16) 1 d . U P A 1
H27 H 0.291631 0.120391 0.264247 0.028 Uiso 0.784(16) 1 calc R U P A 1
C22B C 0.214(3) 0.102(3) 0.165(5) 0.020(3) Uani 0.216(16) 1 d . . P A 2
C23B C 0.176(3) 0.063(3) 0.122(4) 0.032(3) Uani 0.216(16) 1 d . . P A 2
H23B H 0.143276 0.079767 0.085983 0.038 Uiso 0.216(16) 1 calc R U P A 2
C24B C 0.182(3) 0.002(2) 0.128(4) 0.046(4) Uani 0.216(16) 1 d . . P A 2
H24B H 0.152173 -0.02431 0.100267 0.055 Uiso 0.216(16) 1 calc R U P A 2
C25B C 0.231(3) -0.023(3) 0.173(4) 0.045(4) Uani 0.216(16) 1 d . . P A 2
H25B H 0.234345 -0.066671 0.17809 0.054 Uiso 0.216(16) 1 calc R U P A 2
C26B C 0.276(3) 0.014(3) 0.211(4) 0.028(3) Uani 0.216(16) 1 d . . P A 2
H26B H 0.314462 -0.00337 0.235854 0.033 Uiso 0.216(16) 1 calc R U P A 2
C27B C 0.264(3) 0.078(3) 0.213(4) 0.023(3) Uani 0.216(16) 1 d . . P A 2
H27B H 0.290534 0.103951 0.246492 0.028 Uiso 0.216(16) 1 calc R U P A 2
P2 P 0.20422(9) 0.18971(9) 0.15305(13) 0.0188(4) Uani 1 1 d . . . . .
C28 C 0.1235(4) 0.1903(4) 0.2058(5) 0.0213(17) Uani 1 1 d . . . . .
C29 C 0.0731(4) 0.2316(4) 0.1831(5) 0.0229(18) Uani 1 1 d . . . . .
H29 H 0.079893 0.258568 0.138155 0.028 Uiso 1 1 calc R U . . .
C30 C 0.0133(4) 0.2338(4) 0.2254(5) 0.0253(19) Uani 1 1 d . . . . .
H30 H -0.0206 0.261781 0.209065 0.03 Uiso 1 1 calc R U . . .
C31 C 0.0035(4) 0.1952(4) 0.2913(6) 0.028(2) Uani 1 1 d . . . . .
H31 H -0.037312 0.196677 0.320248 0.034 Uiso 1 1 calc R U . . .
C32 C 0.0523(4) 0.1545(4) 0.3155(5) 0.030(2) Uani 1 1 d . . . . .
H32 H 0.045353 0.128247 0.361074 0.036 Uiso 1 1 calc R U . . .
C33 C 0.1126(4) 0.1522(4) 0.2722(5) 0.0243(18) Uani 1 1 d . . . . .
H33 H 0.146313 0.124131 0.288781 0.029 Uiso 1 1 calc R U . . .
C34 C 0.4985(10) 0.5732(9) 0.1139(16) 0.060(7) Uani 0.5 1 d . . P B -1
H34A H 0.515825 0.609669 0.084097 0.072 Uiso 0.5 1 calc R U P B -1
H34B H 0.459131 0.586923 0.14515 0.072 Uiso 0.5 1 calc R U P B -1
Cl1 Cl 0.5575(4) 0.5491(3) 0.1804(5) 0.086(2) Uani 0.5 1 d . . P B -1
Cl2 Cl 0.4740(3) 0.5191(3) 0.0450(5) 0.077(2) Uani 0.5 1 d . . P B -1

loop_
_atom_site_aniso_label
_atom_site_aniso_U_11
_atom_site_aniso_U_22
_atom_site_aniso_U_33
_atom_site_aniso_U_23
_atom_site_aniso_U_13
_atom_site_aniso_U_12
Ru1 0.0167(2) 0.0264(3) 0.0097(3) -0.0018(3) -0.0005(3) 0.0007(2)
S1 0.0212(9) 0.0269(10) 0.0170(12) -0.0022(9) 0.0005(9) 0.0012(8)
S2 0.0236(10) 0.0400(12) 0.0119(11) 0.0038(10) -0.0007(8) 0.0023(8)
C1 0.015(4) 0.031(5) 0.028(5) 0.001(4) -0.001(4) -0.002(3)
O1 0.039(3) 0.034(3) 0.037(4) 0.010(3) 0.007(3) 0.008(3)
C2 0.042(7) 0.031(6) 0.018(7) 0.004(5) 0.003(5) -0.007(5)
C3 0.080(11) 0.023(6) 0.038(9) 0.004(6) 0.002(8) 0.001(6)
C2B 0.018(4) 0.058(6) 0.027(6) -0.006(5) -0.004(4) -0.009(4)
C3B 0.031(5) 0.066(6) 0.021(6) -0.013(5) 0.000(4) -0.009(4)
S3 0.0222(9) 0.0329(11) 0.0172(12) -0.0054(9) -0.0021(9) 0.0012(8)
S4 0.0201(9) 0.0364(12) 0.0159(11) -0.0044(9) -0.0009(9) -0.0012(8)
C4 0.018(4) 0.037(5) 0.016(5) -0.003(4) -0.005(3) 0.001(3)
O2 0.025(3) 0.039(3) 0.025(4) -0.011(3) 0.000(3) -0.003(2)
C5 0.018(4) 0.058(6) 0.027(6) -0.006(5) -0.004(4) -0.009(4)
C6 0.031(5) 0.066(6) 0.021(6) -0.013(5) 0.000(4) -0.009(4)
P1 0.0174(8) 0.0269(10) 0.0140(14) -0.0006(9) 0.0011(8) 0.0017(7)
C7 0.022(4) 0.030(4) 0.015(5) -0.005(4) -0.002(3) -0.001(3)
C8 0.020(4) 0.043(5) 0.014(5) -0.009(4) -0.003(3) -0.002(4)
C9 0.021(4) 0.028(4) 0.019(5) 0.001(4) 0.001(3) 0.003(3)
C10 0.019(4) 0.030(4) 0.018(5) 0.000(4) -0.001(3) 0.003(3)
C11 0.046(5) 0.028(5) 0.026(5) 0.000(4) 0.009(4) 0.002(4)
C12 0.054(6) 0.023(5) 0.057(8) 0.007(5) 0.021(6) 0.005(4)
C13 0.028(5) 0.038(5) 0.046(7) 0.012(5) 0.014(4) 0.010(4)
C14 0.023(4) 0.047(5) 0.020(5) 0.005(4) -0.001(4) 0.007(4)
C15 0.019(4) 0.039(5) 0.027(6) 0.002(4) 0.001(4) 0.000(4)
C16 0.021(3) 0.029(4) 0.005(4) -0.005(4) 0.003(4) 0.005(3)
C17 0.025(3) 0.029(4) 0.018(5) -0.003(4) 0.001(4) 0.003(3)
C18 0.021(3) 0.046(4) 0.016(5) 0.005(5) 0.001(4) 0.005(3)
C19 0.030(4) 0.042(4) 0.017(4) 0.004(5) -0.007(4) 0.014(3)
C20 0.037(4) 0.030(4) 0.012(5) 0.003(4) 0.002(4) 0.005(3)
C21 0.027(4) 0.031(4) 0.013(5) 0.001(4) 0.001(3) 0.003(3)
C22 0.017(6) 0.024(5) 0.018(4) -0.003(4) 0.003(5) -0.005(5)
C23 0.049(9) 0.028(5) 0.019(6) 0.002(5) -0.011(9) -0.016(8)
C24 0.074(11) 0.031(6) 0.032(8) -0.002(6) -0.004(9) -0.013(8)
C25 0.078(13) 0.023(6) 0.034(9) -0.011(6) -0.004(9) 0.008(8)
C26 0.041(8) 0.024(8) 0.017(8) -0.007(5) -0.004(6) 0.008(5)
C27 0.024(5) 0.026(6) 0.019(6) -0.001(4) -0.008(4) -0.004(4)
C22B 0.017(6) 0.024(5) 0.018(4) -0.003(4) 0.003(5) -0.005(5)
C23B 0.049(9) 0.028(5) 0.019(6) 0.002(5) -0.011(9) -0.016(8)
C24B 0.074(11) 0.031(6) 0.032(8) -0.002(6) -0.004(9) -0.013(8)
C25B 0.078(13) 0.023(6) 0.034(9) -0.011(6) -0.004(9) 0.008(8)
C26B 0.041(8) 0.024(8) 0.017(8) -0.007(5) -0.004(6) 0.008(5)
C27B 0.024(5) 0.026(6) 0.019(6) -0.001(4) -0.008(4) -0.004(4)
P2 0.0181(9) 0.0257(10) 0.0127(11) -0.0016(9) -0.0008(9) 0.0004(8)
C28 0.021(4) 0.030(4) 0.013(5) -0.001(4) -0.005(3) -0.003(3)
C29 0.025(4) 0.029(4) 0.015(5) 0.000(4) -0.001(3) -0.003(3)
C30 0.019(4) 0.038(5) 0.019(5) -0.004(4) -0.002(3) 0.001(3)
C31 0.017(4) 0.044(5) 0.024(6) -0.003(4) 0.004(3) -0.001(4)
C32 0.032(5) 0.046(5) 0.012(5) 0.005(4) -0.002(4) -0.003(4)
C33 0.025(4) 0.037(5) 0.011(5) 0.002(4) -0.003(3) 0.001(4)
C34 0.050(13) 0.044(12) 0.09(2) -0.002(13) 0.009(13) 0.013(10)
Cl1 0.094(5) 0.101(5) 0.063(5) 0.003(4) -0.015(4) 0.022(4)
Cl2 0.085(4) 0.083(4) 0.064(6) -0.018(4) -0.004(4) 0.013(3)

loop_
_atom_type_symbol
_atom_type_description
_atom_type_scat_dispersion_real
_atom_type_scat_dispersion_imag
_atom_type_scat_source
C C 0.0033 0.0016 'International Tables Vol C Tables 4.2.6.8 and 6.1.1.4'
H H 0 0 'International Tables Vol C Tables 4.2.6.8 and 6.1.1.4'
O O 0.0106 0.006 'International Tables Vol C Tables 4.2.6.8 and 6.1.1.4'
P P 0.1023 0.0942 'International Tables Vol C Tables 4.2.6.8 and 6.1.1.4'
S S 0.1246 0.1234 'International Tables Vol C Tables 4.2.6.8 and 6.1.1.4'
Ru Ru -1.2594 0.8363 'International Tables Vol C Tables 4.2.6.8 and 6.1.1.4'
Cl Cl 0.1484 0.1585 'International Tables Vol C Tables 4.2.6.8 and 6.1.1.4'

loop_
_geom_angle_atom_site_label_1
_geom_angle_atom_site_label_2
_geom_angle_atom_site_label_3
_geom_angle
P1 Ru1 P2 91.31(7)
P1 Ru1 S3 97.02(7)
P2 Ru1 S3 102.97(8)
P1 Ru1 S1 89.74(7)
P2 Ru1 S1 93.21(8)
S3 Ru1 S1 162.26(8)
P1 Ru1 S2 93.72(7)
P2 Ru1 S2 164.19(7)
S3 Ru1 S2 91.28(8)
S1 Ru1 S2 71.87(8)
P1 Ru1 S4 168.38(8)
P2 Ru1 S4 93.77(7)
S3 Ru1 S4 71.66(7)
S1 Ru1 S4 100.39(7)
S2 Ru1 S4 84.15(7)
C1 S1 Ru1 86.7(3)
C1 S2 Ru1 85.9(3)
O1 C1 S2 126.3(7)
O1 C1 S1 118.1(7)
S2 C1 S1 115.6(5)
C1 O1 C2B 129(2)
C1 O1 C2 114.3(8)
O1 C2 C3 105.9(11)
O1 C2 H2A 110.5
C3 C2 H2A 110.6
O1 C2 H2B 110.5
C3 C2 H2B 110.5
H2A C2 H2B 108.7
C2 C3 H3A 109.5
C2 C3 H3B 109.5
H3A C3 H3B 109.5
C2 C3 H3C 109.5
H3A C3 H3C 109.5
H3B C3 H3C 109.5
O1 C2B C3B 105(3)
O1 C2B H2C 110.7
C3B C2B H2C 110.7
O1 C2B H2D 110.7
C3B C2B H2D 110.7
H2C C2B H2D 108.8
C2B C3B H3D 109.5
C2B C3B H3E 109.4
H3D C3B H3E 109.5
C2B C3B H3F 109.5
H3D C3B H3F 109.5
H3E C3B H3F 109.5
C4 S3 Ru1 87.8(3)
C4 S4 Ru1 84.7(3)
O2 C4 S4 126.5(5)
O2 C4 S3 118.7(6)
S4 C4 S3 114.8(5)
C4 O2 C5 118.0(6)
O2 C5 C6 105.4(7)
O2 C5 H5A 110.7
C6 C5 H5A 110.7
O2 C5 H5B 110.7
C6 C5 H5B 110.7
H5A C5 H5B 108.8
C5 C6 H6A 109.5
C5 C6 H6B 109.5
H6A C6 H6B 109.5
C5 C6 H6C 109.5
H6A C6 H6C 109.5
H6B C6 H6C 109.5
C10 P1 C7 103.6(4)
C10 P1 C16 102.4(4)
C7 P1 C16 98.9(4)
C10 P1 Ru1 113.5(3)
C7 P1 Ru1 115.6(3)
C16 P1 Ru1 120.5(2)
C8 C7 P1 111.5(5)
C8 C7 H7A 109.3
P1 C7 H7A 109.3
C8 C7 H7B 109.3
P1 C7 H7B 109.3
H7A C7 H7B 108
C9 C8 C7 113.1(7)
C9 C8 H8A 109
C7 C8 H8A 109
C9 C8 H8B 109
C7 C8 H8B 109
H8A C8 H8B 107.8
C8 C9 P2 116.6(6)
C8 C9 H9A 108.1
P2 C9 H9A 108.1
C8 C9 H9B 108.1
P2 C9 H9B 108.1
H9A C9 H9B 107.3
C11 C10 C15 117.3(8)
C11 C10 P1 121.9(7)
C15 C10 P1 119.9(6)
C12 C11 C10 122.6(9)
C12 C11 H11 118.7
C10 C11 H11 118.7
C11 C12 C13 120.0(9)
C11 C12 H12 120
C13 C12 H12 120
C14 C13 C12 118.9(9)
C14 C13 H13 120.6
C12 C13 H13 120.6
C13 C14 C15 120.3(9)
C13 C14 H14 119.8
C15 C14 H14 119.8
C10 C15 C14 120.9(8)
C10 C15 H15 119.6
C14 C15 H15 119.6
C21 C16 C17 119.0(6)
C21 C16 P1 121.1(5)
C17 C16 P1 119.8(5)
C18 C17 C16 120.8(7)
C18 C17 H17 119.6
C16 C17 H17 119.6
C17 C18 C19 119.9(7)
C17 C18 H18 120
C19 C18 H18 120
C20 C19 C18 119.7(7)
C20 C19 H19 120.1
C18 C19 H19 120.1
C19 C20 C21 119.9(7)
C19 C20 H20 120
C21 C20 H20 120
C16 C21 C20 120.6(7)
C16 C21 H21 119.7
C20 C21 H21 119.7
C27 C22 C23 117.2(15)
C27 C22 P2 124.4(11)
C23 C22 P2 118.4(13)
C24 C23 C22 120.2(14)
C24 C23 H23 119.9
C22 C23 H23 119.9
C25 C24 C23 122.0(13)
C25 C24 H24 119
C23 C24 H24 119
C26 C25 C24 117.9(14)
C26 C25 H25 121
C24 C25 H25 121
C25 C26 C27 121.6(13)
C25 C26 H26 119.2
C27 C26 H26 119.2
C22 C27 C26 121.1(11)
C22 C27 H27 119.5
C26 C27 H27 119.5
C23B C22B C27B 118(6)
C23B C22B P2 120(5)
C27B C22B P2 121(5)
C24B C23B C22B 122(6)
C24B C23B H23B 119.1
C22B C23B H23B 119.1
C23B C24B C25B 121(5)
C23B C24B H24B 119.6
C25B C24B H24B 119.6
C24B C25B C26B 120(6)
C24B C25B H25B 119.8
C26B C25B H25B 119.8
C25B C26B C27B 118(6)
C25B C26B H26B 120.8
C27B C26B H26B 120.8
C22B C27B C26B 119(5)
C22B C27B H27B 120.4
C26B C27B H27B 120.4
C22 P2 C28 101.5(5)
C22 P2 C9 102.2(6)
C28 P2 C9 98.6(4)
C28 P2 C22B 93(2)
C9 P2 C22B 111(2)
C22 P2 Ru1 120.0(6)
C28 P2 Ru1 117.6(3)
C9 P2 Ru1 113.7(3)
C22B P2 Ru1 120(3)
C33 C28 C29 118.3(7)
C33 C28 P2 120.5(6)
C29 C28 P2 121.1(6)
C30 C29 C28 121.0(8)
C30 C29 H29 119.5
C28 C29 H29 119.5
C31 C30 C29 119.7(8)
C31 C30 H30 120.2
C29 C30 H30 120.2
C32 C31 C30 120.7(8)
C32 C31 H31 119.7
C30 C31 H31 119.7
C31 C32 C33 119.4(8)
C31 C32 H32 120.3
C33 C32 H32 120.3
C28 C33 C32 120.9(7)
C28 C33 H33 119.5
C32 C33 H33 119.5
Cl1 C34 Cl2 114.9(11)
Cl1 C34 H34A 108.5
Cl2 C34 H34A 108.5
Cl1 C34 H34B 108.5
Cl2 C34 H34B 108.5
H34A C34 H34B 107.5

loop_
_geom_bond_atom_site_label_1
_geom_bond_atom_site_label_2
_geom_bond_distance
Ru1 P1 2.2652(18)
Ru1 P2 2.269(2)
Ru1 S3 2.388(2)
Ru1 S1 2.407(2)
Ru1 S2 2.464(2)
Ru1 S4 2.4842(19)
S1 C1 1.714(9)
S2 C1 1.665(9)
C1 O1 1.337(10)
O1 C2B 1.37(5)
O1 C2 1.491(14)
C2 C3 1.501(16)
C2 H2A 0.99
C2 H2B 0.99
C3 H3A 0.98
C3 H3B 0.98
C3 H3C 0.98
C2B C3B 1.54(6)
C2B H2C 0.99
C2B H2D 0.99
C3B H3D 0.98
C3B H3E 0.98
C3B H3F 0.98
S3 C4 1.694(7)
S4 C4 1.693(8)
C4 O2 1.324(9)
O2 C5 1.465(9)
C5 C6 1.510(13)
C5 H5A 0.99
C5 H5B 0.99
C6 H6A 0.98
C6 H6B 0.98
C6 H6C 0.98
P1 C10 1.828(8)
P1 C7 1.847(9)
P1 C16 1.851(7)
C7 C8 1.533(12)
C7 H7A 0.99
C7 H7B 0.99
C8 C9 1.527(10)
C8 H8A 0.99
C8 H8B 0.99
C9 P2 1.844(8)
C9 H9A 0.99
C9 H9B 0.99
C10 C11 1.376(11)
C10 C15 1.390(12)
C11 C12 1.366(12)
C11 H11 0.95
C12 C13 1.386(14)
C12 H12 0.95
C13 C14 1.380(12)
C13 H13 0.95
C14 C15 1.390(12)
C14 H14 0.95
C15 H15 0.95
C16 C21 1.373(10)
C16 C17 1.391(9)
C17 C18 1.381(9)
C17 H17 0.95
C18 C19 1.388(10)
C18 H18 0.95
C19 C20 1.379(11)
C19 H19 0.95
C20 C21 1.398(10)
C20 H20 0.95
C21 H21 0.95
C22 C27 1.38(2)
C22 C23 1.40(2)
C22 P2 1.803(18)
C23 C24 1.39(2)
C23 H23 0.95
C24 C25 1.38(2)
C24 H24 0.95
C25 C26 1.358(17)
C25 H25 0.95
C26 C27 1.394(19)
C26 H26 0.95
C27 H27 0.95
C22B C23B 1.35(9)
C22B C27B 1.39(10)
C22B P2 1.90(7)
C23B C24B 1.33(8)
C23B H23B 0.95
C24B C25B 1.34(8)
C24B H24B 0.95
C25B C26B 1.35(8)
C25B H25B 0.95
C26B C27B 1.40(9)
C26B H26B 0.95
C27B H27B 0.95
P2 C28 1.842(8)
C28 C33 1.384(11)
C28 C29 1.402(10)
C29 C30 1.390(11)
C29 H29 0.95
C30 C31 1.383(13)
C30 H30 0.95
C31 C32 1.375(11)
C31 H31 0.95
C32 C33 1.409(11)
C32 H32 0.95
C33 H33 0.95
C34 Cl1 1.70(2)
C34 Cl2 1.70(2)
C34 H34A 0.99
C34 H34B 0.99

loop_
_geom_torsion_atom_site_label_1
_geom_torsion_atom_site_label_2
_geom_torsion_atom_site_label_3
_geom_torsion_atom_site_label_4
_geom_torsion
Ru1 S2 C1 O1 -178.9(7)
Ru1 S2 C1 S1 0.6(4)
Ru1 S1 C1 O1 179.0(6)
Ru1 S1 C1 S2 -0.6(4)
S2 C1 O1 C2B -31(3)
S1 C1 O1 C2B 149(3)
S2 C1 O1 C2 -1.5(11)
S1 C1 O1 C2 179.0(7)
C1 O1 C2 C3 -179.3(10)
C1 O1 C2B C3B 120(3)
Ru1 S4 C4 O2 -169.9(8)
Ru1 S4 C4 S3 9.0(4)
Ru1 S3 C4 O2 169.7(7)
Ru1 S3 C4 S4 -9.3(4)
S4 C4 O2 C5 8.4(11)
S3 C4 O2 C5 -170.5(6)
C4 O2 C5 C6 161.9(8)
C10 P1 C7 C8 -173.2(5)
C16 P1 C7 C8 -68.0(6)
Ru1 P1 C7 C8 62.0(6)
P1 C7 C8 C9 -72.3(8)
C7 C8 C9 P2 72.1(8)
C7 P1 C10 C11 -34.2(8)
C16 P1 C10 C11 -136.6(7)
Ru1 P1 C10 C11 91.9(7)
C7 P1 C10 C15 156.7(6)
C16 P1 C10 C15 54.3(7)
Ru1 P1 C10 C15 -77.2(6)
C15 C10 C11 C12 -0.9(13)
P1 C10 C11 C12 -170.2(7)
C10 C11 C12 C13 0.8(15)
C11 C12 C13 C14 -1.2(14)
C12 C13 C14 C15 1.7(13)
C11 C10 C15 C14 1.3(12)
P1 C10 C15 C14 170.9(6)
C13 C14 C15 C10 -1.8(12)
C10 P1 C16 C21 -147.8(8)
C7 P1 C16 C21 106.0(8)
Ru1 P1 C16 C21 -20.8(9)
C10 P1 C16 C17 35.8(9)
C7 P1 C16 C17 -70.3(9)
Ru1 P1 C16 C17 162.9(7)
C21 C16 C17 C18 -2.0(15)
P1 C16 C17 C18 174.4(7)
C16 C17 C18 C19 1.5(16)
C17 C18 C19 C20 -1.7(16)
C18 C19 C20 C21 2.5(15)
C17 C16 C21 C20 2.8(14)
P1 C16 C21 C20 -173.6(7)
C19 C20 C21 C16 -3.0(13)
C27 C22 C23 C24 -2(2)
P2 C22 C23 C24 178.8(11)
C22 C23 C24 C25 2(2)
C23 C24 C25 C26 -1(2)
C24 C25 C26 C27 -1(2)
C23 C22 C27 C26 0(2)
P2 C22 C27 C26 179.7(12)
C25 C26 C27 C22 1(2)
C27B C22B C23B C24B 4(10)
P2 C22B C23B C24B 179(5)
C22B C23B C24B C25B -5(10)
C23B C24B C25B C26B -2(10)
C24B C25B C26B C27B 10(10)
C23B C22B C27B C26B 4(10)
P2 C22B C27B C26B -171(5)
C25B C26B C27B C22B -11(10)
C27 C22 P2 C28 -97.8(14)
C23 C22 P2 C28 81.8(12)
C27 C22 P2 C9 3.7(15)
C23 C22 P2 C9 -176.7(11)
C27 C22 P2 Ru1 130.7(14)
C23 C22 P2 Ru1 -49.7(12)
C8 C9 P2 C22 73.7(8)
C8 C9 P2 C28 177.5(6)
C8 C9 P2 C22B 81(2)
C8 C9 P2 Ru1 -57.2(6)
C22 P2 C28 C33 31.3(9)
C9 P2 C28 C33 -73.2(7)
C22B P2 C28 C33 38(2)
Ru1 P2 C28 C33 164.2(5)
C22 P2 C28 C29 -152.7(8)
C9 P2 C28 C29 102.9(7)
C22B P2 C28 C29 -146(2)
Ru1 P2 C28 C29 -19.7(8)
C33 C28 C29 C30 -0.9(12)
P2 C28 C29 C30 -177.1(6)
C28 C29 C30 C31 0.7(12)
C29 C30 C31 C32 0.0(13)
C30 C31 C32 C33 -0.4(13)
C29 C28 C33 C32 0.5(12)
P2 C28 C33 C32 176.7(6)
C31 C32 C33 C28 0.1(13)
